data_4109861
loop_
_publ_author_name
'Zhenhua Gu'
'Xinke Wang'
'Wei Shu'
'Shengming Ma'

_publ_section_title
;
 Palladium Acetate-Catalyzed Cyclization Reaction of 2,3-Allenoic Acids in
 the Presence of Simple Allenes: An Efficient Synthesis of
 4-(1'-Bromoalk-2'(Z)-en-2'-yl)furan-2(5H)-one Derivatives and the
 Synthetic Application
;
_journal_name_full 'Journal of the American Chemical Society'
_journal_page_first 10948
_journal_page_last 10956
_journal_paper_doi 10.1021/ja072790j
_journal_volume 129
_journal_year 2007
_chemical_formula_sum 'C22 H23 Br O2'
_chemical_formula_weight 399.31
_chemical_name_systematic
; 
 ? 
;
_space_group_IT_number 14
_symmetry_cell_setting monoclinic
_symmetry_space_group_name_Hall '-P 2ybc'
_symmetry_space_group_name_H-M 'P 1 21/c 1'
_atom_sites_solution_hydrogens geom
_atom_sites_solution_primary direct
_atom_sites_solution_secondary difmap
_audit_creation_method SHELXL-97
_cell_angle_alpha 90.00
_cell_angle_beta 106.790(3)
_cell_angle_gamma 90.00
_cell_formula_units_Z 4
_cell_length_a 12.3128(18)
_cell_length_b 8.8210(13)
_cell_length_c 18.775(3)
_cell_measurement_reflns_used 1707
_cell_measurement_temperature 293(2)
_cell_measurement_theta_max 43.389
_cell_measurement_theta_min 4.841
_cell_volume 1952.2(5)
_computing_cell_refinement 'Bruker SMART'
_computing_data_collection 'Bruker SMART'
_computing_data_reduction 'Bruker SHELXTL'
_computing_molecular_graphics 'Bruker SHELXTL'
_computing_publication_material 'Bruker SHELXTL'
_computing_structure_refinement 'SHELXL-97 (Sheldrick, 1997)'
_computing_structure_solution 'SHELXS-97 (Sheldrick, 1990)'
_diffrn_ambient_temperature 293(2)
_diffrn_measured_fraction_theta_full 0.991
_diffrn_measured_fraction_theta_max 0.991
_diffrn_measurement_device_type 'CCD area detector'
_diffrn_measurement_method 'phi and omega scans'
_diffrn_radiation_monochromator graphite
_diffrn_radiation_source 'fine-focus sealed tube'
_diffrn_radiation_type MoK\a
_diffrn_radiation_wavelength 0.71073
_diffrn_reflns_av_R_equivalents 0.1412
_diffrn_reflns_av_sigmaI/netI 0.1522
_diffrn_reflns_limit_h_max 15
_diffrn_reflns_limit_h_min -15
_diffrn_reflns_limit_k_max 11
_diffrn_reflns_limit_k_min -10
_diffrn_reflns_limit_l_max 23
_diffrn_reflns_limit_l_min -21
_diffrn_reflns_number 11159
_diffrn_reflns_theta_full 27.00
_diffrn_reflns_theta_max 27.00
_diffrn_reflns_theta_min 1.73
_exptl_absorpt_coefficient_mu 2.117
_exptl_absorpt_correction_T_max 1.00000
_exptl_absorpt_correction_T_min 0.58765
_exptl_absorpt_correction_type empirical
_exptl_crystal_colour colorless
_exptl_crystal_density_diffrn 1.359
_exptl_crystal_F_000 824
_exptl_crystal_size_max 0.510
_exptl_crystal_size_mid 0.502
_exptl_crystal_size_min 0.457
_refine_diff_density_max 0.751
_refine_diff_density_min -0.444
_refine_diff_density_rms 0.076
_refine_ls_extinction_coef 0.062(5)
_refine_ls_extinction_expression Fc^*^=kFc[1+0.001xFc^2^\l^3^/sin(2\q)]^-1/4^
_refine_ls_extinction_method SHELXL
_refine_ls_goodness_of_fit_ref 0.834
_refine_ls_hydrogen_treatment mixed
_refine_ls_matrix_type full
_refine_ls_number_parameters 222
_refine_ls_number_reflns 4229
_refine_ls_number_restraints 6
_refine_ls_restrained_S_all 0.868
_refine_ls_R_factor_all 0.1407
_refine_ls_R_factor_gt 0.0685
_refine_ls_shift/su_max 0.148
_refine_ls_shift/su_mean 0.083
_refine_ls_structure_factor_coef Fsqd
_refine_ls_weighting_details 'calc w=1/[\s^2^(Fo^2^)+(0.1197P)^2^+0.0000P] where P=(Fo^2^+2Fc^2^)/3'
_refine_ls_weighting_scheme calc
_refine_ls_wR_factor_gt 0.1974
_refine_ls_wR_factor_ref 0.2226
_reflns_number_gt 1623
_reflns_number_total 4229
_reflns_threshold_expression >2sigma(I)
_cod_data_source_file ja072790jsi20070622_101802.cif
_cod_data_source_block cd26125
_cod_database_code 4109861

loop_
_symmetry_equiv_pos_as_xyz
'x, y, z'
'-x, y+1/2, -z+1/2'
'-x, -y, -z'
'x, -y-1/2, z-1/2'

loop_
_atom_site_label
_atom_site_type_symbol
_atom_site_fract_x
_atom_site_fract_y
_atom_site_fract_z
_atom_site_U_iso_or_equiv
_atom_site_adp_type
_atom_site_occupancy
_atom_site_symmetry_multiplicity
_atom_site_calc_flag
_atom_site_refinement_flags
Br Br 0.55781(6) -0.00793(11) 0.73484(5) 0.1434(6) Uani 1 1 d .
O1 O 1.0251(3) -0.1376(4) 0.93156(18) 0.0810(11) Uani 1 1 d .
O2 O 1.0316(2) -0.0215(3) 0.82844(16) 0.0545(8) Uani 1 1 d .
C1 C 0.9776(4) -0.0618(6) 0.8786(3) 0.0571(12) Uani 1 1 d .
C2 C 0.8621(4) -0.0002(5) 0.8564(3) 0.0566(12) Uani 1 1 d .
C3 C 0.8479(3) 0.0776(5) 0.7935(2) 0.0484(11) Uani 1 1 d .
C4 C 0.9553(3) 0.0655(5) 0.7701(2) 0.0476(11) Uani 1 1 d D
C5 C 0.9484(4) -0.0126(4) 0.6977(2) 0.0450(11) Uani 1 1 d .
C6 C 0.8575(4) -0.0972(5) 0.6612(2) 0.0534(11) Uani 1 1 d .
H6 H 0.7947 -0.1012 0.6792 0.064 Uiso 1 1 calc R
C7 C 0.8561(4) -0.1790(6) 0.5967(3) 0.0671(13) Uani 1 1 d .
H7 H 0.7930 -0.2371 0.5729 0.081 Uiso 1 1 calc R
C8 C 0.9456(5) -0.1735(6) 0.5694(3) 0.0677(13) Uani 1 1 d .
H8 H 0.9439 -0.2278 0.5266 0.081 Uiso 1 1 calc R
C9 C 1.0411(4) -0.0870(6) 0.6046(3) 0.0623(13) Uani 1 1 d .
C10 C 1.0442(4) -0.0031(5) 0.6694(2) 0.0488(11) Uani 1 1 d .
C11 C 1.1428(4) 0.0800(5) 0.7032(3) 0.0619(13) Uani 1 1 d .
H11 H 1.1479 0.1323 0.7471 0.074 Uiso 1 1 calc R
C12 C 1.2299(4) 0.0857(6) 0.6737(3) 0.0740(15) Uani 1 1 d .
H12 H 1.2928 0.1453 0.6962 0.089 Uiso 1 1 calc R
C13 C 1.2272(6) 0.0042(7) 0.6104(4) 0.0854(18) Uani 1 1 d .
H13 H 1.2888 0.0073 0.5911 0.103 Uiso 1 1 calc R
C14 C 1.1357(5) -0.0797(7) 0.5765(3) 0.0767(16) Uani 1 1 d .
H14 H 1.1347 -0.1339 0.5339 0.092 Uiso 1 1 calc R
C15 C 0.7912(5) -0.0253(6) 0.9076(3) 0.0770(16) Uani 1 1 d .
H15A H 0.7143 -0.0447 0.8790 0.116 Uiso 1 1 calc R
H15B H 0.7937 0.0633 0.9377 0.116 Uiso 1 1 calc R
H15C H 0.8200 -0.1108 0.9391 0.116 Uiso 1 1 calc R
C16 C 0.7540(3) 0.1702(5) 0.7501(3) 0.0544(11) Uani 1 1 d .
C17 C 0.6473(4) 0.1720(7) 0.7698(3) 0.0889(17) Uani 1 1 d .
H17A H 0.6038 0.2609 0.7483 0.107 Uiso 1 1 calc R
H17B H 0.6637 0.1787 0.8235 0.107 Uiso 1 1 calc R
C18 C 0.7642(4) 0.2522(6) 0.6930(3) 0.0639(14) Uani 1 1 d D
C19 C 0.6781(5) 0.3525(7) 0.6426(3) 0.0923(18) Uani 1 1 d D
H19A H 0.6059 0.3389 0.6528 0.111 Uiso 1 1 calc R
H19B H 0.7009 0.4574 0.6532 0.111 Uiso 1 1 calc R
C20 C 0.6636(10) 0.3226(16) 0.5643(6) 0.187(5) Uiso 1 1 d D
H20A H 0.6322 0.4111 0.5349 0.260 Uiso 1 1 calc R
H20B H 0.7363 0.2995 0.5565 0.260 Uiso 1 1 calc R
C21 C 0.5876(14) 0.195(2) 0.5420(8) 0.192(8) Uiso 1 1 d D
H21A H 0.5390 0.1842 0.5742 0.275 Uiso 1 1 calc R
H21B H 0.6291 0.1019 0.5422 0.275 Uiso 1 1 calc R
C22 C 0.5187(14) 0.240(2) 0.4625(9) 0.193(11) Uiso 1 1 d D
H22A H 0.5176 0.3484 0.4577 0.305 Uiso 1 1 calc R
H22B H 0.4424 0.2032 0.4527 0.305 Uiso 1 1 calc R
H22C H 0.5530 0.1963 0.4274 0.305 Uiso 1 1 calc R
H4 H 0.993(3) 0.160(3) 0.7750(19) 0.063(11) Uiso 1 1 d D
H18 H 0.836(2) 0.253(6) 0.683(2) 0.084(16) Uiso 1 1 d D

loop_
_atom_site_aniso_label
_atom_site_aniso_U_11
_atom_site_aniso_U_22
_atom_site_aniso_U_33
_atom_site_aniso_U_23
_atom_site_aniso_U_13
_atom_site_aniso_U_12
Br 0.0681(5) 0.1801(10) 0.1721(10) 0.0320(6) 0.0189(5) -0.0547(5)
O1 0.083(2) 0.091(3) 0.061(2) 0.017(2) 0.0087(18) 0.015(2)
O2 0.0459(17) 0.057(2) 0.0578(18) -0.0013(15) 0.0110(15) 0.0094(14)
C1 0.060(3) 0.056(3) 0.055(3) -0.007(3) 0.015(3) 0.001(2)
C2 0.059(3) 0.051(3) 0.061(3) -0.005(2) 0.019(2) -0.004(2)
C3 0.044(2) 0.037(2) 0.066(3) -0.008(2) 0.018(2) -0.0037(19)
C4 0.041(2) 0.043(3) 0.059(3) -0.001(2) 0.015(2) 0.003(2)
C5 0.045(2) 0.038(2) 0.051(3) 0.0034(19) 0.013(2) 0.0054(19)
C6 0.054(3) 0.044(3) 0.062(3) 0.000(2) 0.016(2) 0.000(2)
C7 0.069(3) 0.061(3) 0.064(3) -0.004(3) 0.006(3) 0.000(3)
C8 0.087(4) 0.059(3) 0.055(3) -0.002(2) 0.017(3) 0.013(3)
C9 0.074(3) 0.053(3) 0.063(3) 0.015(3) 0.024(3) 0.020(3)
C10 0.053(3) 0.040(2) 0.055(3) 0.007(2) 0.017(2) 0.0055(19)
C11 0.059(3) 0.056(3) 0.075(3) 0.000(2) 0.026(3) 0.002(2)
C12 0.056(3) 0.076(4) 0.099(4) 0.013(3) 0.036(3) 0.008(3)
C13 0.075(4) 0.094(5) 0.104(5) 0.027(4) 0.053(4) 0.021(3)
C14 0.090(4) 0.077(4) 0.075(4) 0.015(3) 0.043(3) 0.029(3)
C15 0.070(4) 0.098(4) 0.071(3) 0.004(3) 0.033(3) 0.000(3)
C16 0.049(2) 0.037(2) 0.079(3) -0.005(2) 0.022(2) 0.001(2)
C17 0.068(3) 0.084(4) 0.126(5) 0.020(4) 0.047(3) 0.026(3)
C18 0.051(3) 0.050(3) 0.090(4) -0.002(3) 0.018(3) 0.002(2)
C19 0.082(4) 0.079(4) 0.102(4) 0.015(3) 0.004(3) 0.007(3)

loop_
_atom_type_symbol
_atom_type_description
_atom_type_scat_dispersion_real
_atom_type_scat_dispersion_imag
_atom_type_scat_source
C C 0.0033 0.0016 'International Tables Vol C Tables 4.2.6.8 and 6.1.1.4'
H H 0.0000 0.0000 'International Tables Vol C Tables 4.2.6.8 and 6.1.1.4'
O O 0.0106 0.0060 'International Tables Vol C Tables 4.2.6.8 and 6.1.1.4'
Br Br -0.2901 2.4595 'International Tables Vol C Tables 4.2.6.8 and 6.1.1.4'

loop_
_geom_angle_atom_site_label_1
_geom_angle_atom_site_label_2
_geom_angle_atom_site_label_3
_geom_angle
C1 O2 C4 109.0(3)
O1 C1 O2 120.3(4)
O1 C1 C2 129.9(5)
O2 C1 C2 109.7(4)
C3 C2 C1 108.1(4)
C3 C2 C15 134.2(5)
C1 C2 C15 117.6(4)
C2 C3 C16 131.5(4)
C2 C3 C4 108.6(4)
C16 C3 C4 119.8(4)
O2 C4 C5 107.3(3)
O2 C4 C3 104.5(3)
C5 C4 C3 117.9(4)
O2 C4 H4 102(2)
C5 C4 H4 113(2)
C3 C4 H4 111(2)
C6 C5 C10 119.6(4)
C6 C5 C4 122.2(4)
C10 C5 C4 118.1(4)
C5 C6 C7 121.5(4)
C5 C6 H6 119.3
C7 C6 H6 119.3
C8 C7 C6 120.2(5)
C8 C7 H7 119.9
C6 C7 H7 119.9
C7 C8 C9 120.7(5)
C7 C8 H8 119.7
C9 C8 H8 119.6
C8 C9 C14 121.4(5)
C8 C9 C10 120.1(4)
C14 C9 C10 118.5(5)
C11 C10 C9 117.9(4)
C11 C10 C5 124.1(4)
C9 C10 C5 118.0(4)
C12 C11 C10 121.5(5)
C12 C11 H11 119.3
C10 C11 H11 119.3
C11 C12 C13 120.8(5)
C11 C12 H12 119.6
C13 C12 H12 119.6
C14 C13 C12 120.1(5)
C14 C13 H13 119.9
C12 C13 H13 119.9
C13 C14 C9 121.2(5)
C13 C14 H14 119.4
C9 C14 H14 119.4
C2 C15 H15A 109.4
C2 C15 H15B 109.5
H15A C15 H15B 109.5
C2 C15 H15C 109.5
H15A C15 H15C 109.5
H15B C15 H15C 109.5
C18 C16 C3 120.7(4)
C18 C16 C17 119.9(4)
C3 C16 C17 119.4(4)
C16 C17 Br 111.7(4)
C16 C17 H17A 109.2
Br C17 H17A 109.3
C16 C17 H17B 109.3
Br C17 H17B 109.3
H17A C17 H17B 108.0
C16 C18 C19 128.3(5)
C16 C18 H18 118(3)
C19 C18 H18 114(3)
C20 C19 C18 113.0(7)
C20 C19 H19A 108.9
C18 C19 H19A 109.0
C20 C19 H19B 109.1
C18 C19 H19B 108.9
H19A C19 H19B 107.7
C21 C20 C19 108.4(11)
C21 C20 H20A 110.1
C19 C20 H20A 110.0
C21 C20 H20B 109.8
C19 C20 H20B 110.2
H20A C20 H20B 108.5
C20 C21 C22 102.3(12)
C20 C21 H21A 110.9
C22 C21 H21A 110.6
C20 C21 H21B 111.6
C22 C21 H21B 112.1
H21A C21 H21B 109.2
C21 C22 H22A 110.2
C21 C22 H22B 111.2
H22A C22 H22B 108.6
C21 C22 H22C 109.7
H22A C22 H22C 108.7
H22B C22 H22C 108.4

loop_
_geom_bond_atom_site_label_1
_geom_bond_atom_site_label_2
_geom_bond_distance
Br C17 1.935(6)
O1 C1 1.201(5)
O2 C1 1.348(5)
O2 C4 1.441(5)
C1 C2 1.466(7)
C2 C3 1.334(6)
C2 C15 1.489(7)
C3 C16 1.457(6)
C3 C4 1.513(5)
C4 C5 1.505(6)
C4 H4 0.947(19)
C5 C6 1.354(6)
C5 C10 1.430(6)
C6 C7 1.405(6)
C6 H6 0.9300
C7 C8 1.344(6)
C7 H7 0.9300
C8 C9 1.398(7)
C8 H8 0.9300
C9 C14 1.411(7)
C9 C10 1.415(6)
C10 C11 1.403(6)
C11 C12 1.343(6)
C11 H11 0.9300
C12 C13 1.382(8)
C12 H12 0.9300
C13 C14 1.344(8)
C13 H13 0.9300
C14 H14 0.9300
C15 H15A 0.9600
C15 H15B 0.9600
C15 H15C 0.9600
C16 C18 1.331(6)
C16 C17 1.464(6)
C17 H17A 0.9700
C17 H17B 0.9700
C18 C19 1.491(7)
C18 H18 0.95(2)
C19 C20 1.452(10)
C19 H19A 0.9700
C19 H19B 0.9700
C20 C21 1.443(14)
C20 H20A 0.9700
C20 H20B 0.9700
C21 C22 1.541(15)
C21 H21A 0.9700
C21 H21B 0.9700
C22 H22A 0.9691
C22 H22B 0.9700
C22 H22C 0.9685

loop_
_geom_torsion_atom_site_label_1
_geom_torsion_atom_site_label_2
_geom_torsion_atom_site_label_3
_geom_torsion_atom_site_label_4
_geom_torsion
C4 O2 C1 O1 178.7(4)
C4 O2 C1 C2 -1.1(5)
O1 C1 C2 C3 179.8(5)
O2 C1 C2 C3 -0.5(5)
O1 C1 C2 C15 3.7(8)
O2 C1 C2 C15 -176.5(4)
C1 C2 C3 C16 -175.0(4)
C15 C2 C3 C16 0.1(9)
C1 C2 C3 C4 1.7(5)
C15 C2 C3 C4 176.8(5)
C1 O2 C4 C5 -123.9(4)
C1 O2 C4 C3 2.0(4)
C2 C3 C4 O2 -2.3(5)
C16 C3 C4 O2 174.8(4)
C2 C3 C4 C5 116.6(4)
C16 C3 C4 C5 -66.2(5)
O2 C4 C5 C6 104.0(4)
C3 C4 C5 C6 -13.5(6)
O2 C4 C5 C10 -72.5(4)
C3 C4 C5 C10 170.0(4)
C10 C5 C6 C7 1.4(6)
C4 C5 C6 C7 -175.0(4)
C5 C6 C7 C8 -0.6(7)
C6 C7 C8 C9 0.1(7)
C7 C8 C9 C14 -179.9(5)
C7 C8 C9 C10 -0.4(7)
C8 C9 C10 C11 179.1(4)
C14 C9 C10 C11 -1.5(6)
C8 C9 C10 C5 1.2(6)
C14 C9 C10 C5 -179.4(4)
C6 C5 C10 C11 -179.4(4)
C4 C5 C10 C11 -2.8(6)
C6 C5 C10 C9 -1.7(6)
C4 C5 C10 C9 174.9(4)
C9 C10 C11 C12 2.8(7)
C5 C10 C11 C12 -179.5(4)
C10 C11 C12 C13 -2.8(8)
C11 C12 C13 C14 1.4(8)
C12 C13 C14 C9 -0.2(8)
C8 C9 C14 C13 179.7(5)
C10 C9 C14 C13 0.3(7)
C2 C3 C16 C18 172.1(5)
C4 C3 C16 C18 -4.3(6)
C2 C3 C16 C17 -8.2(7)
C4 C3 C16 C17 175.4(4)
C18 C16 C17 Br 101.8(5)
C3 C16 C17 Br -77.9(5)
C3 C16 C18 C19 179.9(5)
C17 C16 C18 C19 0.1(8)
C16 C18 C19 C20 -129.8(8)
C18 C19 C20 C21 82.2(13)
C19 C20 C21 C22 142.9(12)
